data_4340356
loop_
_publ_author_name
'Yamada, Ikuya'
'Ochi, Mikiko'
'Mizumaki, Masaichiro'
'Hariki, Atsushi'
'Uozumi, Takayuki'
'Takahashi, Ryoji'
'Irifune, Tetsuo'

_publ_section_title
;
 High-Pressure Synthesis, Crystal Structure, and Unusual Valence State of
 Novel Perovskite Oxide CaCu3Rh4O12.
;
_journal_issue 14
_journal_name_full 'Inorganic chemistry'
_journal_page_first 7089
_journal_page_last 7091
_journal_paper_doi 10.1021/ic501341x
_journal_volume 53
_journal_year 2014
_chemical_formula_sum 'Ca Cu3 O12 Rh4'
_chemical_formula_weight 834.331
_chemical_name_systematic ' ?'
_space_group_IT_number 204
_symmetry_cell_setting cubic
_symmetry_Int_Tables_number 204
_symmetry_space_group_name_Hall '-I 2 2 3'
_symmetry_space_group_name_H-M 'I m -3'
_audit_creation_date 2012-10-24
_audit_creation_method ' from .lst and *.dst using lst2cif (Dilanian and Izumi, 2011)'
_audit_update_record ' ?'
_cell_angle_alpha 90
_cell_angle_beta 90
_cell_angle_gamma 90
_cell_formula_units_Z 2
_cell_length_a 7.39267(5)
_cell_length_b 7.39267(5)
_cell_length_c 7.39267(5)
_cell_measurement_temperature 300
_cell_volume 404.021(5)
_computing_cell_refinement 'RIETAN-FP (Izumi and Momma, 2007)'
_computing_molecular_graphics 'VESTA (Momma and Izumi, 2008)'
_computing_structure_refinement 'RIETAN-FP (Izumi and Momma, 2007)'
_diffrn_ambient_temperature 300
_diffrn_radiation_wavelength 0.773780
_diffrn_source synchrotron
_exptl_crystal_density_diffrn 6.8583
_exptl_crystal_density_method 'not measured'
_exptl_crystal_F_000 766.00
_pd_block_id 2012-10-24_phase_1
_pd_calc_method 'Rietveld Refinement'
_pd_char_colour grey
_pd_instr_location ' ?'
_pd_meas_2theta_range_inc 0.0100
_pd_meas_2theta_range_max 76.6500
_pd_meas_2theta_range_min 0.0100
_pd_meas_number_of_points 7665
_pd_meas_scan_method step
_pd_proc_2theta_range_inc 0.0100
_pd_proc_2theta_range_max 71.9900
_pd_proc_2theta_range_min 5.0100
_pd_proc_ls_background_function 'Legendre polynomials'
_pd_proc_ls_pref_orient_corr ' ?'
_pd_proc_ls_profile_function 'split pseudo-Voigt function'
_pd_proc_ls_prof_R_factor 0.03586
_pd_proc_ls_prof_wR_expected 0.04584
_pd_proc_ls_prof_wR_factor 0.05111
_pd_spec_mounting ' ?'
_pd_spec_mount_mode reflection
_pd_spec_shape flat_sheet
_refine_diff_density_max 0.1
_refine_diff_density_min -0.1
_refine_ls_extinction_method none
_refine_ls_goodness_of_fit_all 1.1150
_refine_ls_matrix_type full
_refine_ls_number_constraints 2
_refine_ls_number_parameters 62
_refine_ls_number_restraints 0
_refine_ls_R_factor_all 0.00787
_refine_ls_R_Fsqd_factor 0.01604
_refine_ls_R_I_factor 0.01344
_refine_ls_shift/su_max 0.0
_refine_ls_weighting_details 1/<i>y</i>~i~
_refine_ls_weighting_scheme sigma
_cod_duplicate_entry 4340355
_cod_data_source_file ic501341x_si_002.cif
_cod_data_source_block phase_1
_cod_depositor_comments 'Adding full bibliography for 4340355--4340356.cif.'
_cod_original_cell_volume 404.021
_cod_database_code 4340356

loop_
_symmetry_equiv_pos_site_id
_symmetry_equiv_pos_as_xyz
1 x,y,z
2 -x,-y,z
3 -x,y,-z
4 x,-y,-z
5 z,x,y
6 z,-x,-y
7 -z,-x,y
8 -z,x,-y
9 y,z,x
10 -y,z,-x
11 y,-z,-x
12 -y,-z,x
13 -x,-y,-z
14 x,y,-z
15 x,-y,z
16 -x,y,z
17 -z,-x,-y
18 -z,x,y
19 z,x,-y
20 z,-x,y
21 -y,-z,-x
22 y,-z,x
23 -y,z,x
24 y,z,-x
25 x+1/2,y+1/2,z+1/2
26 -x+1/2,-y+1/2,z+1/2
27 -x+1/2,y+1/2,-z+1/2
28 x+1/2,-y+1/2,-z+1/2
29 z+1/2,x+1/2,y+1/2
30 z+1/2,-x+1/2,-y+1/2
31 -z+1/2,-x+1/2,y+1/2
32 -z+1/2,x+1/2,-y+1/2
33 y+1/2,z+1/2,x+1/2
34 -y+1/2,z+1/2,-x+1/2
35 y+1/2,-z+1/2,-x+1/2
36 -y+1/2,-z+1/2,x+1/2
37 -x+1/2,-y+1/2,-z+1/2
38 x+1/2,y+1/2,-z+1/2
39 x+1/2,-y+1/2,z+1/2
40 -x+1/2,y+1/2,z+1/2
41 -z+1/2,-x+1/2,-y+1/2
42 -z+1/2,x+1/2,y+1/2
43 z+1/2,x+1/2,-y+1/2
44 z+1/2,-x+1/2,y+1/2
45 -y+1/2,-z+1/2,-x+1/2
46 y+1/2,-z+1/2,x+1/2
47 -y+1/2,z+1/2,x+1/2
48 y+1/2,z+1/2,-x+1/2

loop_
_atom_site_label
_atom_site_fract_x
_atom_site_fract_y
_atom_site_fract_z
_atom_site_occupancy
_atom_site_symmetry_multiplicity
_atom_site_Wyckoff_symbol
_atom_site_adp_type
_atom_site_U_iso_or_equiv
_atom_site_type_symbol
Ca1 0 0 0 1 2 a Uiso 0.0081(9) Ca
Cu1 0 0.5 0.5 1 6 b Uiso 0.0024(2) Cu
Rh1 0.25 0.25 0.25 1 8 c Uiso 0.00211(7) Rh
O1 0.3109(3) 0.1695(3) 0 1 24 g Uiso 0.0054(6) O

loop_
_atom_type_symbol
_atom_type_description
_atom_type_scat_dispersion_real
_atom_type_scat_dispersion_imag
_atom_type_scat_source
Ca Ca2+ 0.2309 0.3677 'International Tables for Crystallography, Vol. C'
Cu Cu2+ 0.2213 1.4940 'International Tables for Crystallography, Vol. C'
Rh Rh3+ -1.0571 1.0884 'International Tables for Crystallography, Vol. C'
O O- 0.0105 0.0074 'International Tables for Crystallography, Vol. C'

loop_
_audit_conform.dict_name
_audit_conform.dict_location
cif_core.dic ftp://ftp.iucr.org/pub/cif_core.dic
cif_pd.dic ftp://ftp.iucr.org/pub/cif_pd.dic

loop_
_geom_angle_atom_site_label_1
_geom_angle_atom_site_label_2
_geom_angle_atom_site_label_3
_geom_angle
_geom_angle_site_symmetry_1
_geom_angle_site_symmetry_3
O1 Ca1 O1 180 1_555 2_555
O1 Ca1 O1 122.8(1) 1_555 3_555
O1 Ca1 O1 57.2(1) 1_555 4_555
O1 Ca1 O1 65.15(3) 1_555 5_555
O1 Ca1 O1 114.85(3) 1_555 6_555
O1 Ca1 O1 114.85(3) 1_555 7_555
O1 Ca1 O1 65.15(3) 1_555 8_555
O1 Ca1 O1 65.15(3) 1_555 9_555
O1 Ca1 O1 114.85(3) 1_555 10_555
O1 Ca1 O1 65.15(3) 1_555 11_555
O1 Ca1 O1 114.85(3) 1_555 12_555
O1 Ca1 O1 57.2(1) 2_555 3_555
O1 Ca1 O1 122.8(1) 2_555 4_555
O1 Ca1 O1 114.85(3) 2_555 5_555
O1 Ca1 O1 65.15(3) 2_555 6_555
O1 Ca1 O1 65.15(3) 2_555 7_555
O1 Ca1 O1 114.85(3) 2_555 8_555
O1 Ca1 O1 114.85(3) 2_555 9_555
O1 Ca1 O1 65.15(3) 2_555 10_555
O1 Ca1 O1 114.85(3) 2_555 11_555
O1 Ca1 O1 65.15(3) 2_555 12_555
O1 Ca1 O1 180 3_555 4_555
O1 Ca1 O1 65.15(3) 3_555 5_555
O1 Ca1 O1 114.85(3) 3_555 6_555
O1 Ca1 O1 114.85(3) 3_555 7_555
O1 Ca1 O1 65.15(3) 3_555 8_555
O1 Ca1 O1 114.85(3) 3_555 9_555
O1 Ca1 O1 65.15(3) 3_555 10_555
O1 Ca1 O1 114.85(3) 3_555 11_555
O1 Ca1 O1 65.15(3) 3_555 12_555
O1 Ca1 O1 114.85(3) 4_555 5_555
O1 Ca1 O1 65.15(3) 4_555 6_555
O1 Ca1 O1 65.15(3) 4_555 7_555
O1 Ca1 O1 114.85(3) 4_555 8_555
O1 Ca1 O1 65.15(3) 4_555 9_555
O1 Ca1 O1 114.85(3) 4_555 10_555
O1 Ca1 O1 65.15(3) 4_555 11_555
O1 Ca1 O1 114.85(3) 4_555 12_555
O1 Ca1 O1 180 5_555 6_555
O1 Ca1 O1 122.8(1) 5_555 7_555
O1 Ca1 O1 57.2(1) 5_555 8_555
O1 Ca1 O1 65.15(3) 5_555 9_555
O1 Ca1 O1 114.85(3) 5_555 10_555
O1 Ca1 O1 114.85(3) 5_555 11_555
O1 Ca1 O1 65.15(3) 5_555 12_555
O1 Ca1 O1 57.2(1) 6_555 7_555
O1 Ca1 O1 122.8(1) 6_555 8_555
O1 Ca1 O1 114.85(3) 6_555 9_555
O1 Ca1 O1 65.15(3) 6_555 10_555
O1 Ca1 O1 65.15(3) 6_555 11_555
O1 Ca1 O1 114.85(3) 6_555 12_555
O1 Ca1 O1 180 7_555 8_555
O1 Ca1 O1 65.15(3) 7_555 9_555
O1 Ca1 O1 114.85(3) 7_555 10_555
O1 Ca1 O1 114.85(3) 7_555 11_555
O1 Ca1 O1 65.15(3) 7_555 12_555
O1 Ca1 O1 114.85(3) 8_555 9_555
O1 Ca1 O1 65.15(3) 8_555 10_555
O1 Ca1 O1 65.15(3) 8_555 11_555
O1 Ca1 O1 114.85(3) 8_555 12_555
O1 Ca1 O1 180 9_555 10_555
O1 Ca1 O1 122.8(1) 9_555 11_555
O1 Ca1 O1 57.2(1) 9_555 12_555
O1 Ca1 O1 57.2(1) 10_555 11_555
O1 Ca1 O1 122.8(1) 10_555 12_555
O1 Ca1 O1 180 11_555 12_555
O1 Cu1 O1 83.7(2) 26_555 27_555
O1 Cu1 O1 96.3(2) 26_555 28_455
O1 Cu1 O1 70.64(4) 26_555 5_555
O1 Cu1 O1 109.36(4) 26_555 7_565
O1 Cu1 O1 70.64(4) 26_555 8_556
O1 Cu1 O1 109.36(4) 26_555 6_566
O1 Cu1 O1 96.3(2) 27_555 25_455
O1 Cu1 O1 109.36(4) 27_555 5_555
O1 Cu1 O1 70.64(4) 27_555 7_565
O1 Cu1 O1 109.36(4) 27_555 8_556
O1 Cu1 O1 70.64(4) 27_555 6_566
O1 Cu1 O1 83.7(2) 25_455 28_455
O1 Cu1 O1 109.36(4) 25_455 5_555
O1 Cu1 O1 70.64(4) 25_455 7_565
O1 Cu1 O1 109.36(4) 25_455 8_556
O1 Cu1 O1 70.64(4) 25_455 6_566
O1 Cu1 O1 70.64(4) 28_455 5_555
O1 Cu1 O1 109.36(4) 28_455 7_565
O1 Cu1 O1 70.64(4) 28_455 8_556
O1 Cu1 O1 109.36(4) 28_455 6_566
O1 Cu1 O1 59.56(9) 5_555 7_565
O1 Cu1 O1 120.44(9) 5_555 8_556
O1 Cu1 O1 180 7_565 8_556
O1 Cu1 O1 120.44(9) 7_565 6_566
O1 Cu1 O1 59.56(9) 8_556 6_566
O1 Rh1 O1 180 1_555 26_555
O1 Rh1 O1 90.0(1) 1_555 5_555
O1 Rh1 O1 90.0(1) 1_555 30_555
O1 Rh1 O1 90.0(1) 1_555 9_555
O1 Rh1 O1 90.0(1) 1_555 34_555
O1 Rh1 O1 90.0(1) 26_555 5_555
O1 Rh1 O1 90.0(1) 26_555 30_555
O1 Rh1 O1 90.0(1) 26_555 9_555
O1 Rh1 O1 90.0(1) 26_555 34_555
O1 Rh1 O1 180 5_555 30_555
O1 Rh1 O1 90.0(1) 5_555 9_555
O1 Rh1 O1 90.0(1) 5_555 34_555
O1 Rh1 O1 90.0(1) 30_555 9_555
O1 Rh1 O1 90.0(1) 30_555 34_555
O1 Rh1 O1 180 9_555 34_555
Cu1 O1 Rh1 111.56(6) 25_544 1_555
Cu1 O1 Rh1 111.56(6) 25_544 14_555
Cu1 O1 O1 48.13(8) 25_544 4_555
Cu1 O1 Ca1 109.5(1) 25_544 1_555
Cu1 O1 O1 41.87(8) 25_544 3_655
Cu1 O1 Cu1 102.1(1) 25_544 9_555
Cu1 O1 O1 148.7(1) 25_544 5_555
Cu1 O1 O1 148.7(1) 25_544 8_555
Cu1 O1 O1 88.8(1) 25_544 9_555
Cu1 O1 O1 88.8(1) 25_544 11_555
Cu1 O1 O1 70.43(3) 25_544 30_555
Cu1 O1 O1 122.7(1) 25_544 34_555
Cu1 O1 O1 70.43(3) 25_544 31_554
Cu1 O1 O1 122.7(1) 25_544 36_554
Rh1 O1 Rh1 136.0(1) 1_555 14_555
Rh1 O1 O1 107.37(7) 1_555 4_555
Rh1 O1 Ca1 86.83(7) 1_555 1_555
Rh1 O1 O1 103.05(7) 1_555 3_655
Rh1 O1 Cu1 81.55(7) 1_555 9_555
Rh1 O1 O1 45.00(5) 1_555 5_555
Rh1 O1 O1 96.7(1) 1_555 8_555
Rh1 O1 O1 45.00(5) 1_555 9_555
Rh1 O1 O1 143.62(8) 1_555 11_555
Rh1 O1 O1 45.00(5) 1_555 30_555
Rh1 O1 O1 45.00(5) 1_555 34_555
Rh1 O1 O1 154.2(1) 1_555 31_554
Rh1 O1 O1 102.29(9) 1_555 36_554
Rh1 O1 O1 107.37(7) 14_555 4_555
Rh1 O1 Ca1 86.83(7) 14_555 1_555
Rh1 O1 O1 103.05(7) 14_555 3_655
Rh1 O1 Cu1 81.55(7) 14_555 9_555
Rh1 O1 O1 96.7(1) 14_555 5_555
Rh1 O1 O1 45.00(5) 14_555 8_555
Rh1 O1 O1 143.62(8) 14_555 9_555
Rh1 O1 O1 45.00(5) 14_555 11_555
Rh1 O1 O1 154.2(1) 14_555 30_555
Rh1 O1 O1 102.29(9) 14_555 34_555
Rh1 O1 O1 45.00(5) 14_555 31_554
Rh1 O1 O1 45.00(5) 14_555 36_554
O1 O1 Ca1 61.40(5) 4_555 1_555
O1 O1 O1 90 4_555 3_655
O1 O1 Cu1 150.22(5) 4_555 9_555
O1 O1 O1 111.76(6) 4_555 5_555
O1 O1 O1 111.76(6) 4_555 8_555
O1 O1 O1 63.60(6) 4_555 9_555
O1 O1 O1 63.60(6) 4_555 11_555
O1 O1 O1 92.95(7) 4_555 30_555
O1 O1 O1 150.09(5) 4_555 34_555
O1 O1 O1 92.95(7) 4_555 31_554
O1 O1 O1 150.09(5) 4_555 36_554
Ca1 O1 O1 151.40(5) 1_555 3_655
Ca1 O1 Cu1 148.38(9) 1_555 9_555
Ca1 O1 O1 57.43(2) 1_555 5_555
Ca1 O1 O1 57.43(2) 1_555 8_555
Ca1 O1 O1 57.43(2) 1_555 9_555
Ca1 O1 O1 57.43(2) 1_555 11_555
Ca1 O1 O1 117.40(6) 1_555 30_555
Ca1 O1 O1 117.40(6) 1_555 34_555
Ca1 O1 O1 117.40(6) 1_555 31_554
Ca1 O1 O1 117.40(6) 1_555 36_554
O1 O1 Cu1 60.22(5) 3_655 9_555
O1 O1 O1 144.625(6) 3_655 5_555
O1 O1 O1 144.625(6) 3_655 8_555
O1 O1 O1 111.76(6) 3_655 9_555
O1 O1 O1 111.76(6) 3_655 11_555
O1 O1 O1 60.26(5) 3_655 30_555
O1 O1 O1 87.05(7) 3_655 34_555
O1 O1 O1 60.26(5) 3_655 31_554
O1 O1 O1 87.05(7) 3_655 36_554
Cu1 O1 O1 94.77(8) 9_555 5_555
Cu1 O1 O1 94.77(8) 9_555 8_555
Cu1 O1 O1 124.75(3) 9_555 9_555
Cu1 O1 O1 124.75(3) 9_555 11_555
Cu1 O1 O1 73.08(8) 9_555 30_555
Cu1 O1 O1 38.93(7) 9_555 34_555
Cu1 O1 O1 73.08(8) 9_555 31_554
Cu1 O1 O1 38.93(7) 9_555 36_554
O1 O1 O1 52.8(1) 5_555 8_555
O1 O1 O1 60 5_555 9_555
O1 O1 O1 103.00(8) 5_555 11_555
O1 O1 O1 90 5_555 30_555
O1 O1 O1 60.00(6) 5_555 34_555
O1 O1 O1 140.4(1) 5_555 31_554
O1 O1 O1 86.6(1) 5_555 36_554
O1 O1 O1 103.00(8) 8_555 9_555
O1 O1 O1 60 8_555 11_555
O1 O1 O1 140.4(1) 8_555 30_555
O1 O1 O1 86.6(1) 8_555 34_555
O1 O1 O1 90 8_555 31_554
O1 O1 O1 60.00(6) 8_555 36_554
O1 O1 O1 109.25(1) 9_555 11_555
O1 O1 O1 60.00(6) 9_555 30_555
O1 O1 O1 90 9_555 34_555
O1 O1 O1 156.0(1) 9_555 31_554
O1 O1 O1 144.0(1) 9_555 36_554
O1 O1 O1 156.0(1) 11_555 30_555
O1 O1 O1 144.0(1) 11_555 34_555
O1 O1 O1 60.00(6) 11_555 31_554
O1 O1 O1 90 11_555 36_554
O1 O1 O1 60.0(1) 30_555 34_555
O1 O1 O1 120.17(9) 30_555 31_554
O1 O1 O1 111.1(1) 30_555 36_554
O1 O1 O1 111.1(1) 34_555 31_554
O1 O1 O1 59.48(9) 34_555 36_554
O1 O1 O1 60.0(1) 31_554 36_554

loop_
_geom_bond_atom_site_label_1
_geom_bond_atom_site_label_2
_geom_bond_distance
_geom_bond_site_symmetry_2
Ca1 O1 2.618(3) 1_555
Ca1 O1 2.618(3) 2_555
Ca1 O1 2.618(3) 3_555
Ca1 O1 2.618(3) 4_555
Ca1 O1 2.618(3) 5_555
Ca1 O1 2.618(3) 6_555
Ca1 O1 2.618(3) 7_555
Ca1 O1 2.618(3) 8_555
Ca1 O1 2.618(3) 9_555
Ca1 O1 2.618(3) 10_555
Ca1 O1 2.618(3) 11_555
Ca1 O1 2.618(3) 12_555
Cu1 O1 1.878(2) 26_555
Cu1 O1 1.878(2) 27_555
Cu1 O1 1.878(2) 25_455
Cu1 O1 1.878(2) 28_455
Cu1 O1 2.815(3) 5_555
Cu1 O1 2.815(3) 7_565
Cu1 O1 2.815(3) 8_556
Cu1 O1 2.815(3) 6_566
Rh1 O1 1.9931(9) 1_555
Rh1 O1 1.9931(9) 26_555
Rh1 O1 1.9931(9) 5_555
Rh1 O1 1.9931(9) 30_555
Rh1 O1 1.9931(9) 9_555
Rh1 O1 1.9931(9) 34_555
O1 Cu1 1.878(2) 25_544
O1 Rh1 1.9931(9) 1_555
O1 Rh1 1.9931(9) 14_555
O1 O1 2.506(5) 4_555
O1 Ca1 2.618(3) 1_555
O1 O1 2.796(5) 3_655
O1 Cu1 2.815(3) 9_555
O1 O1 2.818(3) 5_555
O1 O1 2.818(3) 8_555
O1 O1 2.818(3) 9_555
O1 O1 2.818(3) 11_555
O1 O1 2.819(3) 30_555
O1 O1 2.819(3) 34_555
O1 O1 2.819(3) 31_554
O1 O1 2.819(3) 36_554

loop_
_pd_phase_id
_pd_phase_block_id
_pd_phase_mass_%
1 2012-10-24_phase_1 95.06
2 2012-10-24_phase_2 4.94
